data_7716195
loop_
_publ_author_name
'Seno, Carlotta'
'Pokratath, Rohan'
'Unniram Parambil, Ajmal Roshan'
'Van den Eynden, Dietger'
'Dhaene, Evert'
'Prescimone, Alessandro'
'De Roo, Jonathan'

_publ_section_title
;
 Complexation and disproportionation of group 4 metal (alkoxy) halides
 with phosphine oxides.
;
_journal_issue 23
_journal_name_full 'Dalton transactions (Cambridge, England : 2003)'
_journal_page_first 9862
_journal_page_last 9873
_journal_paper_doi 10.1039/d4dt01299b
_journal_volume 53
_journal_year 2024
_chemical_formula_moiety 'C36 H30 Cl4 Hf O2 P2'
_chemical_formula_sum 'C36 H30 Cl4 Hf O2 P2'
_chemical_formula_weight 876.83
_space_group_crystal_system triclinic
_space_group_IT_number 2
_space_group_name_Hall '-P 1'
_space_group_name_H-M_alt 'P -1'
_atom_sites_solution_hydrogens geom
_atom_sites_solution_primary dual
_audit_block_doi 10.5517/ccdc.csd.cc2dhp5s
_audit_creation_date 2023-11-14
_audit_creation_method
;
Olex2 1.5
(compiled 2023.08.24 svn.re1ec1418 for OlexSys, GUI svn.r6817)
;
_audit_update_record
;
2024-01-23 deposited with the CCDC.	2024-05-06 downloaded from the CCDC.
;
_cell_angle_alpha 101.253(2)
_cell_angle_beta 108.000(2)
_cell_angle_gamma 92.173(3)
_cell_formula_units_Z 1
_cell_length_a 9.4917(3)
_cell_length_b 9.5535(3)
_cell_length_c 10.5075(3)
_cell_measurement_reflns_used 30074
_cell_measurement_temperature 150
_cell_measurement_theta_max 72.88
_cell_measurement_theta_min 4.54
_cell_volume 883.81(5)
_computing_cell_refinement 'X-Area Recipe 1.37.0.0 (STOE, 2021)'
_computing_data_collection 'X-Area Pilatus3_SV 1.31.186.0 (STOE, 2022)'
_computing_data_reduction
;
X-Area Integrate 2.5.3.0 (STOE, 2021)
X-Area LANA 2.7.5.0 (STOE, 2022)
;
_computing_molecular_graphics 'Olex2 1.5 (Dolomanov et al., 2009)'
_computing_publication_material 'Olex2 1.5 (Dolomanov et al., 2009)'
_computing_structure_refinement 'SHELXL 2018/3 (Sheldrick, 2015)'
_computing_structure_solution 'SHELXT 2018/2 (Sheldrick, 2018)'
_diffrn_ambient_temperature 150
_diffrn_detector 'EIGER2 1M'
_diffrn_detector_area_resol_mean 13.33
_diffrn_measured_fraction_theta_full 0.992
_diffrn_measured_fraction_theta_max 0.974
_diffrn_measurement_details
;
 3641 frames, detector distance = 40 mm
;
_diffrn_measurement_device 'Eulerian 4-circle diffractometer'
_diffrn_measurement_device_type 'STOE STADIVARI Cu'
_diffrn_measurement_method 'rotation method, \w scans'
_diffrn_radiation_collimation '1.2 0.6 mm diameter'
_diffrn_radiation_monochromator 'Graded multilayer mirror'
_diffrn_radiation_polarisn_norm 270
_diffrn_radiation_probe x-ray
_diffrn_radiation_type 'Cu K\a'
_diffrn_radiation_wavelength 1.54186
_diffrn_reflns_av_R_equivalents 0.0253
_diffrn_reflns_av_unetI/netI 0.0157
_diffrn_reflns_Laue_measured_fraction_full 0.992
_diffrn_reflns_Laue_measured_fraction_max 0.974
_diffrn_reflns_limit_h_max 11
_diffrn_reflns_limit_h_min -9
_diffrn_reflns_limit_k_max 10
_diffrn_reflns_limit_k_min -11
_diffrn_reflns_limit_l_max 12
_diffrn_reflns_limit_l_min -12
_diffrn_reflns_number 14940
_diffrn_reflns_point_group_measured_fraction_full 0.992
_diffrn_reflns_point_group_measured_fraction_max 0.974
_diffrn_reflns_theta_full 67.686
_diffrn_reflns_theta_max 73.121
_diffrn_reflns_theta_min 4.746
_diffrn_source 'Axo Cu'
_diffrn_source_current 1.00
_diffrn_source_power 0.050
_diffrn_source_voltage 50
_exptl_absorpt_coefficient_mu 9.344
_exptl_absorpt_correction_T_max 0.0002
_exptl_absorpt_correction_T_min 0.0000
_exptl_absorpt_correction_type multi-scan
_exptl_absorpt_process_details
;
STOE X-Red32, absorption correction by Gaussian integration, analogous to
P. Coppens in: F. R. Ahmed (Editor), "Crystallographic Computing", Munksgaard,
Copenhagen (1970), 255 - 270. Afterwards scaling of reflection intensities was
performed within STOE LANA. J. Koziskova, F. Hahn, J. Richter, J. Kozisek, Acta
Chimica Slovaca, vol. 9, no. 2, 2016, pp. 136 - 140.
Finally a spherical absorption correction was done within STOE LANA.
;
_exptl_crystal_colour colourless
_exptl_crystal_colour_primary colourless
_exptl_crystal_density_diffrn 1.647
_exptl_crystal_density_method 'not measured'
_exptl_crystal_description block
_exptl_crystal_F_000 432
_exptl_crystal_size_max 0.18
_exptl_crystal_size_mid 0.143
_exptl_crystal_size_min 0.11
_exptl_crystal_size_rad 0.140
_refine_diff_density_max 1.203
_refine_diff_density_min -1.421
_refine_diff_density_rms 0.144
_refine_ls_extinction_coef 0.0032(4)
_refine_ls_extinction_expression Fc^*^=kFc[1+0.001xFc^2^\l^3^/sin(2\q)]^-1/4^
_refine_ls_extinction_method 'SHELXL-2018/3 (Sheldrick 2018)'
_refine_ls_goodness_of_fit_ref 1.036
_refine_ls_hydrogen_treatment constr
_refine_ls_matrix_type full
_refine_ls_number_parameters 206
_refine_ls_number_reflns 3442
_refine_ls_number_restraints 0
_refine_ls_restrained_S_all 1.036
_refine_ls_R_factor_all 0.0710
_refine_ls_R_factor_gt 0.0661
_refine_ls_shift/su_max 0.000
_refine_ls_shift/su_mean 0.000
_refine_ls_structure_factor_coef Fsqd
_refine_ls_weighting_details 'w=1/[\s^2^(Fo^2^)+(0.0600P)^2^+6.0000P] where P=(Fo^2^+2Fc^2^)/3'
_refine_ls_weighting_scheme calc
_refine_ls_wR_factor_gt 0.1514
_refine_ls_wR_factor_ref 0.1588
_reflns_Friedel_coverage 0.000
_reflns_number_gt 3300
_reflns_number_total 3442
_reflns_threshold_expression 'I > 2\s(I)'
_cod_data_source_file d4dt01299b3.cif
_cod_data_source_block cs162_150k
_cod_depositor_comments 'Adding full bibliography for 7716192--7716196.cif.'
_cod_database_code 7716195
_shelx_shelxl_version_number 2018/3
_shelx_space_group_comment
;
The symmetry employed for this shelxl refinement is uniquely defined
by the following loop, which should always be used as a source of
symmetry information in preference to the above space-group names.
They are only intended as comments.
;
_shelx_estimated_absorpt_t_max 0.426
_shelx_estimated_absorpt_t_min 0.284
_olex2_refinement_description
;
1. Fixed Uiso
 At 1.2 times of:
  All C(H) groups
2.a Aromatic/amide H refined with riding coordinates:
 C8(H8), C14(H14), C15(H15), C12(H12), C2(H2), C6(H6), C5(H5), C16(H16),
 C18(H18), C10(H10), C9(H9), C11(H11), C4(H4), C3(H3), C17(H17)
;
_olex2_diffrn_ambient_temperature_device 'Oxford Cryosystems'
_olex2_submission_original_sample_id CS162_150K
_olex2_submission_special_instructions 'No special instructions were received'
_stoe_detector_distance '40.0 mm'
_stoe_detector_pixelsize_x '0.075 mm'
_stoe_detector_pixelsize_y '0.075 mm'
_stoe_detector_size_x '8.0 cm'
_stoe_detector_size_y '7.7 cm'
_stoe_evaluation_integration_a 5.6
_stoe_evaluation_integration_b -1.0
_stoe_evaluation_integration_ems 0.019
_stoe_evaluation_lana_bis_l_even_max -
_stoe_evaluation_lana_bis_l_odd_max -
_stoe_evaluation_lana_bos_l_even_max 6
_stoe_evaluation_lana_bos_l_odd_max 3
_stoe_evaluation_lana_completeness 97.4
_stoe_evaluation_lana_dxs_max_order 1
_stoe_evaluation_lana_dys_max_order 1
_stoe_evaluation_lana_fs_max_order 3
_stoe_evaluation_lana_max_2theta_available 146.3
_stoe_evaluation_lana_max_2theta_desired 146.3
_stoe_evaluation_lana_mean_redundancy 4.3
_stoe_evaluation_lana_number_refls_after_or 14943
_stoe_evaluation_lana_number_refls_outliers 6335
_stoe_evaluation_lana_number_refls_total 21278
_stoe_evaluation_lana_number_refls_unique 3445
_stoe_evaluation_lana_number_refls_written 14943
_stoe_evaluation_lana_or_c1 0.035
_stoe_evaluation_lana_or_c2 0
_stoe_evaluation_lana_or_c3 0
_stoe_evaluation_lana_or_c4 0.7
_stoe_evaluation_lana_point_group -1
_stoe_evaluation_lana_table
;
#----------------------------------------------------------------------------
2Theta          16.1   31.5   46.9   62.3   77.7   93.1  108.5  123.9  139.3
#----------------------------------------------------------------------------
<Resolution>    4.69   2.71   1.92   1.46   1.23   1.07   0.95   0.87   0.83
N(total)          64    348    920   2706   4693   4460   3280   3151   1656
<Redundancy>     1.5    2.4    2.8    5.1    6.5    5.3    3.8    3.7    2.8
Complet. [%%]    97.4  100.0  100.0   99.7  100.0  100.0   99.0   98.5   84.6
<I/sigma>      245.2  121.1   97.8   51.6   37.8   32.6   23.4   16.0    8.8
R(int)         0.016  0.019  0.017  0.023  0.025  0.028  0.055  0.125  0.216
#----------------------------------------------------------------------------
;
_stoe_measurement_identifier CS162_150K
_stoe_measurement_max_exposure_per_frame '6.0 s'
_stoe_measurement_mean_exposure_per_frame '5.8 s'
_stoe_measurement_min_exposure_per_frame '1.0 s'
_stoe_measurement_total_exposure_time '5.9 h'
_stoe_measurement_total_frame_number 3641
_stoe_measurement_total_run_number 34
_stoe_measurement_tube_power '50.0 W'

loop_
_space_group_symop_operation_xyz
'x, y, z'
'-x, -y, -z'

loop_
_atom_site_label
_atom_site_type_symbol
_atom_site_fract_x
_atom_site_fract_y
_atom_site_fract_z
_atom_site_U_iso_or_equiv
_atom_site_adp_type
_atom_site_occupancy
_atom_site_site_symmetry_order
_atom_site_calc_flag
_atom_site_refinement_flags_posn
_atom_site_refinement_flags_adp
_atom_site_refinement_flags_occupancy
_atom_site_disorder_assembly
_atom_site_disorder_group
Hf1 Hf 0.500000 1.000000 0.500000 0.0617(3) Uani 1 2 d S . P . .
Cl2 Cl 0.6824(2) 0.8448(2) 0.5971(2) 0.0712(5) Uani 1 1 d . . . . .
Cl1 Cl 0.3561(2) 0.9514(2) 0.6464(2) 0.0730(5) Uani 1 1 d . . . . .
P1 P 0.2615(2) 0.7243(2) 0.2378(2) 0.0661(5) Uani 1 1 d . . . . .
O1 O 0.3802(6) 0.8269(6) 0.3492(6) 0.0671(13) Uani 1 1 d . . . . .
C7 C 0.1913(10) 0.8007(9) 0.0917(9) 0.070(2) Uani 1 1 d . . . . .
C1 C 0.1098(10) 0.6827(10) 0.2957(9) 0.069(2) Uani 1 1 d . . . . .
C13 C 0.3404(10) 0.5634(9) 0.1902(9) 0.069(2) Uani 1 1 d . . . . .
C8 C 0.2907(12) 0.8844(10) 0.0557(10) 0.079(2) Uani 1 1 d . . . . .
H8 H 0.391879 0.906183 0.112302 0.095 Uiso 1 1 calc R U . . .
C14 C 0.4409(11) 0.5116(10) 0.2933(10) 0.076(2) Uani 1 1 d . . . . .
H14 H 0.468190 0.562636 0.386029 0.091 Uiso 1 1 calc R U . . .
C15 C 0.5006(12) 0.3860(11) 0.2602(13) 0.086(3) Uani 1 1 d . . . . .
H15 H 0.570023 0.350770 0.330180 0.103 Uiso 1 1 calc R U . . .
C12 C 0.0421(11) 0.7727(10) 0.0106(10) 0.077(2) Uani 1 1 d . . . . .
H12 H -0.025952 0.717424 0.035960 0.093 Uiso 1 1 calc R U . . .
C2 C 0.0555(11) 0.5425(11) 0.2847(10) 0.079(2) Uani 1 1 d . . . . .
H2 H 0.102573 0.464790 0.250249 0.095 Uiso 1 1 calc R U . . .
C6 C 0.0438(11) 0.7959(11) 0.3508(10) 0.079(2) Uani 1 1 d . . . . .
H6 H 0.082743 0.892101 0.361361 0.094 Uiso 1 1 calc R U . . .
C5 C -0.0789(11) 0.7684(11) 0.3902(11) 0.083(3) Uani 1 1 d . . . . .
H5 H -0.125380 0.845757 0.426021 0.099 Uiso 1 1 calc R U . . .
C16 C 0.4604(13) 0.3116(12) 0.1270(13) 0.091(3) Uani 1 1 d . . . . .
H16 H 0.500494 0.223731 0.105862 0.109 Uiso 1 1 calc R U . . .
C18 C 0.3037(11) 0.4897(11) 0.0554(10) 0.079(2) Uani 1 1 d . . . . .
H18 H 0.237714 0.526736 -0.015411 0.095 Uiso 1 1 calc R U . . .
C10 C 0.0928(14) 0.9040(11) -0.1452(10) 0.089(3) Uani 1 1 d . . . . .
H10 H 0.059657 0.936745 -0.228196 0.107 Uiso 1 1 calc R U . . .
C9 C 0.2399(13) 0.9352(12) -0.0636(10) 0.086(3) Uani 1 1 d . . . . .
H9 H 0.306691 0.991671 -0.089323 0.104 Uiso 1 1 calc R U . . .
C11 C -0.0062(13) 0.8260(11) -0.1074(10) 0.087(3) Uani 1 1 d . . . . .
H11 H -0.108186 0.808575 -0.162411 0.105 Uiso 1 1 calc R U . . .
C4 C -0.1338(12) 0.6289(13) 0.3776(12) 0.091(3) Uani 1 1 d . . . . .
H4 H -0.217242 0.610635 0.405985 0.109 Uiso 1 1 calc R U . . .
C3 C -0.0684(12) 0.5162(12) 0.3244(11) 0.089(3) Uani 1 1 d . . . . .
H3 H -0.107658 0.420309 0.314583 0.107 Uiso 1 1 calc R U . . .
C17 C 0.3627(13) 0.3620(11) 0.0228(12) 0.090(3) Uani 1 1 d . . . . .
H17 H 0.336260 0.310260 -0.069629 0.108 Uiso 1 1 calc R U . . .

loop_
_atom_site_aniso_label
_atom_site_aniso_U_11
_atom_site_aniso_U_22
_atom_site_aniso_U_33
_atom_site_aniso_U_23
_atom_site_aniso_U_13
_atom_site_aniso_U_12
Hf1 0.0597(4) 0.0652(4) 0.0603(4) 0.0149(2) 0.0183(2) 0.0107(2)
Cl2 0.0653(11) 0.0763(12) 0.0745(12) 0.0250(10) 0.0194(9) 0.0215(9)
Cl1 0.0705(12) 0.0842(13) 0.0729(12) 0.0247(10) 0.0299(10) 0.0148(10)
P1 0.0646(12) 0.0670(12) 0.0656(12) 0.0146(9) 0.0191(10) 0.0110(9)
O1 0.067(3) 0.067(3) 0.061(3) 0.011(3) 0.015(3) 0.005(3)
C7 0.072(5) 0.063(5) 0.075(5) 0.013(4) 0.026(4) 0.014(4)
C1 0.067(5) 0.071(5) 0.066(5) 0.012(4) 0.020(4) 0.015(4)
C13 0.066(5) 0.069(5) 0.071(5) 0.016(4) 0.021(4) 0.006(4)
C8 0.084(6) 0.078(6) 0.078(6) 0.016(5) 0.033(5) 0.010(5)
C14 0.083(6) 0.067(5) 0.078(6) 0.021(4) 0.023(5) 0.014(4)
C15 0.082(6) 0.073(6) 0.114(8) 0.039(6) 0.034(6) 0.025(5)
C12 0.077(6) 0.070(5) 0.073(5) 0.013(4) 0.009(4) 0.011(4)
C2 0.081(6) 0.076(6) 0.080(6) 0.011(5) 0.029(5) 0.002(5)
C6 0.079(6) 0.073(5) 0.086(6) 0.019(5) 0.029(5) 0.011(5)
C5 0.079(6) 0.085(6) 0.089(6) 0.016(5) 0.036(5) 0.019(5)
C16 0.091(7) 0.075(6) 0.115(9) 0.019(6) 0.044(7) 0.020(5)
C18 0.079(6) 0.080(6) 0.076(6) 0.012(5) 0.023(5) 0.011(5)
C10 0.120(9) 0.082(6) 0.066(5) 0.023(5) 0.026(6) 0.031(6)
C9 0.107(8) 0.091(7) 0.066(5) 0.025(5) 0.031(5) 0.020(6)
C11 0.089(7) 0.084(6) 0.071(6) 0.011(5) 0.003(5) 0.025(5)
C4 0.076(6) 0.102(8) 0.098(7) 0.017(6) 0.036(6) 0.002(5)
C3 0.092(7) 0.080(6) 0.099(7) 0.010(5) 0.044(6) -0.005(5)
C17 0.096(7) 0.083(6) 0.093(7) 0.006(5) 0.040(6) 0.020(6)

loop_
_atom_type_symbol
_atom_type_description
_atom_type_scat_dispersion_real
_atom_type_scat_dispersion_imag
_atom_type_scat_source
C C 0.0181 0.0091 'International Tables Vol C Tables 4.2.6.8 and 6.1.1.4'
H H 0.0000 0.0000 'International Tables Vol C Tables 4.2.6.8 and 6.1.1.4'
Cl Cl 0.3639 0.7018 'International Tables Vol C Tables 4.2.6.8 and 6.1.1.4'
Hf Hf -6.1794 4.9776 'International Tables Vol C Tables 4.2.6.8 and 6.1.1.4'
O O 0.0492 0.0322 'International Tables Vol C Tables 4.2.6.8 and 6.1.1.4'
P P 0.2955 0.4335 'International Tables Vol C Tables 4.2.6.8 and 6.1.1.4'

loop_
_citation_id
_citation_doi
_citation_year
1 10.26434/chemrxiv-2023-rcvdn 2023

loop_
_exptl_crystal_face_index_h
_exptl_crystal_face_index_k
_exptl_crystal_face_index_l
_exptl_crystal_face_perp_dist
2 -3 30 0.0870
-17 -30 -21 0.0736
11 9 -15 0.0750
-29 26 30 0.1052
15 -30 17 0.0854
-30 2 -3 0.0990
3 15 1 0.0690
0 1 -5 0.0931
15 2 10 0.1049
1 28 -30 0.1010
-30 -6 25 0.0836
18 -30 -25 0.0928

loop_
_geom_angle_atom_site_label_1
_geom_angle_atom_site_label_2
_geom_angle_atom_site_label_3
_geom_angle
_geom_angle_site_symmetry_1
_geom_angle_site_symmetry_3
_geom_angle_publ_flag
Cl2 Hf1 Cl2 180.0 2_676 . ?
Cl2 Hf1 Cl1 90.07(7) . . ?
Cl2 Hf1 Cl1 90.07(7) 2_676 2_676 ?
Cl2 Hf1 Cl1 89.93(7) . 2_676 ?
Cl2 Hf1 Cl1 89.93(7) 2_676 . ?
Cl1 Hf1 Cl1 180.0 . 2_676 ?
O1 Hf1 Cl2 90.12(16) 2_676 2_676 ?
O1 Hf1 Cl2 89.88(16) . 2_676 ?
O1 Hf1 Cl2 89.88(16) 2_676 . ?
O1 Hf1 Cl2 90.12(16) . . ?
O1 Hf1 Cl1 90.02(17) 2_676 . ?
O1 Hf1 Cl1 90.02(17) . 2_676 ?
O1 Hf1 Cl1 89.98(17) 2_676 2_676 ?
O1 Hf1 Cl1 89.98(17) . . ?
O1 Hf1 O1 180.0 2_676 . ?
O1 P1 C7 110.5(4) . . ?
O1 P1 C1 110.6(4) . . ?
O1 P1 C13 108.7(4) . . ?
C7 P1 C1 108.3(4) . . ?
C7 P1 C13 109.3(4) . . ?
C13 P1 C1 109.5(4) . . ?
P1 O1 Hf1 165.5(4) . . ?
C8 C7 P1 118.6(7) . . ?
C12 C7 P1 121.1(7) . . ?
C12 C7 C8 120.2(9) . . ?
C2 C1 P1 122.1(7) . . ?
C2 C1 C6 119.8(9) . . ?
C6 C1 P1 118.0(7) . . ?
C14 C13 P1 118.2(7) . . ?
C18 C13 P1 122.0(7) . . ?
C18 C13 C14 119.7(9) . . ?
C7 C8 H8 120.4 . . ?
C9 C8 C7 119.2(10) . . ?
C9 C8 H8 120.4 . . ?
C13 C14 H14 120.2 . . ?
C15 C14 C13 119.5(10) . . ?
C15 C14 H14 120.2 . . ?
C14 C15 H15 119.8 . . ?
C16 C15 C14 120.3(10) . . ?
C16 C15 H15 119.8 . . ?
C7 C12 H12 120.3 . . ?
C11 C12 C7 119.5(10) . . ?
C11 C12 H12 120.3 . . ?
C1 C2 H2 120.1 . . ?
C1 C2 C3 119.7(9) . . ?
C3 C2 H2 120.1 . . ?
C1 C6 H6 120.1 . . ?
C5 C6 C1 119.9(9) . . ?
C5 C6 H6 120.1 . . ?
C6 C5 H5 119.9 . . ?
C4 C5 C6 120.2(9) . . ?
C4 C5 H5 119.9 . . ?
C15 C16 H16 119.4 . . ?
C15 C16 C17 121.1(10) . . ?
C17 C16 H16 119.4 . . ?
C13 C18 H18 119.8 . . ?
C13 C18 C17 120.4(10) . . ?
C17 C18 H18 119.8 . . ?
C9 C10 H10 119.7 . . ?
C11 C10 H10 119.7 . . ?
C11 C10 C9 120.6(9) . . ?
C8 C9 H9 119.9 . . ?
C10 C9 C8 120.2(11) . . ?
C10 C9 H9 119.9 . . ?
C12 C11 H11 119.9 . . ?
C10 C11 C12 120.2(10) . . ?
C10 C11 H11 119.9 . . ?
C5 C4 H4 119.8 . . ?
C3 C4 C5 120.3(10) . . ?
C3 C4 H4 119.8 . . ?
C2 C3 H3 120.0 . . ?
C4 C3 C2 120.0(10) . . ?
C4 C3 H3 120.0 . . ?
C16 C17 C18 118.8(10) . . ?
C16 C17 H17 120.6 . . ?
C18 C17 H17 120.6 . . ?

loop_
_geom_bond_atom_site_label_1
_geom_bond_atom_site_label_2
_geom_bond_distance
_geom_bond_site_symmetry_2
_geom_bond_publ_flag
Hf1 Cl2 2.4349(19) 2_676 ?
Hf1 Cl2 2.4349(19) . ?
Hf1 Cl1 2.445(2) 2_676 ?
Hf1 Cl1 2.445(2) . ?
Hf1 O1 2.064(5) . ?
Hf1 O1 2.064(5) 2_676 ?
P1 O1 1.502(6) . ?
P1 C7 1.782(9) . ?
P1 C1 1.787(9) . ?
P1 C13 1.787(9) . ?
C7 C8 1.398(13) . ?
C7 C12 1.392(12) . ?
C1 C2 1.387(13) . ?
C1 C6 1.389(12) . ?
C13 C14 1.391(12) . ?
C13 C18 1.382(13) . ?
C8 H8 0.9500 . ?
C8 C9 1.386(13) . ?
C14 H14 0.9500 . ?
C14 C15 1.375(13) . ?
C15 H15 0.9500 . ?
C15 C16 1.368(16) . ?
C12 H12 0.9500 . ?
C12 C11 1.386(13) . ?
C2 H2 0.9500 . ?
C2 C3 1.393(13) . ?
C6 H6 0.9500 . ?
C6 C5 1.383(13) . ?
C5 H5 0.9500 . ?
C5 C4 1.378(15) . ?
C16 H16 0.9500 . ?
C16 C17 1.379(15) . ?
C18 H18 0.9500 . ?
C18 C17 1.388(13) . ?
C10 H10 0.9500 . ?
C10 C9 1.379(15) . ?
C10 C11 1.375(16) . ?
C9 H9 0.9500 . ?
C11 H11 0.9500 . ?
C4 H4 0.9500 . ?
C4 C3 1.374(15) . ?
C3 H3 0.9500 . ?
C17 H17 0.9500 . ?

loop_
_geom_torsion_atom_site_label_1
_geom_torsion_atom_site_label_2
_geom_torsion_atom_site_label_3
_geom_torsion_atom_site_label_4
_geom_torsion
_geom_torsion_site_symmetry_1
_geom_torsion_site_symmetry_2
_geom_torsion_site_symmetry_3
_geom_torsion_site_symmetry_4
_geom_torsion_publ_flag
P1 C7 C8 C9 175.0(7) . . . . ?
P1 C7 C12 C11 -175.6(7) . . . . ?
P1 C1 C2 C3 -176.4(8) . . . . ?
P1 C1 C6 C5 176.6(8) . . . . ?
P1 C13 C14 C15 178.4(7) . . . . ?
P1 C13 C18 C17 -177.4(8) . . . . ?
O1 P1 C7 C8 37.6(8) . . . . ?
O1 P1 C7 C12 -145.4(7) . . . . ?
O1 P1 C1 C2 -127.6(8) . . . . ?
O1 P1 C1 C6 53.6(8) . . . . ?
O1 P1 C13 C14 39.5(8) . . . . ?
O1 P1 C13 C18 -140.9(8) . . . . ?
C7 P1 O1 Hf1 61.6(16) . . . . ?
C7 P1 C1 C2 111.2(8) . . . . ?
C7 P1 C1 C6 -67.6(8) . . . . ?
C7 P1 C13 C14 160.1(7) . . . . ?
C7 P1 C13 C18 -20.3(9) . . . . ?
C7 C8 C9 C10 0.4(15) . . . . ?
C7 C12 C11 C10 1.0(15) . . . . ?
C1 P1 O1 Hf1 -58.2(16) . . . . ?
C1 P1 C7 C8 158.9(7) . . . . ?
C1 P1 C7 C12 -24.1(9) . . . . ?
C1 P1 C13 C14 -81.4(8) . . . . ?
C1 P1 C13 C18 98.1(8) . . . . ?
C1 C2 C3 C4 -1.8(17) . . . . ?
C1 C6 C5 C4 1.4(16) . . . . ?
C13 P1 O1 Hf1 -178.5(14) . . . . ?
C13 P1 C7 C8 -81.9(8) . . . . ?
C13 P1 C7 C12 95.0(8) . . . . ?
C13 P1 C1 C2 -7.9(9) . . . . ?
C13 P1 C1 C6 173.4(7) . . . . ?
C13 C14 C15 C16 -0.6(16) . . . . ?
C13 C18 C17 C16 -1.2(16) . . . . ?
C8 C7 C12 C11 1.3(14) . . . . ?
C14 C13 C18 C17 2.1(15) . . . . ?
C14 C15 C16 C17 1.6(17) . . . . ?
C15 C16 C17 C18 -0.7(17) . . . . ?
C12 C7 C8 C9 -1.9(14) . . . . ?
C2 C1 C6 C5 -2.1(15) . . . . ?
C6 C1 C2 C3 2.3(15) . . . . ?
C6 C5 C4 C3 -0.8(17) . . . . ?
C5 C4 C3 C2 1.0(18) . . . . ?
C18 C13 C14 C15 -1.2(14) . . . . ?
C9 C10 C11 C12 -2.6(16) . . . . ?
C11 C10 C9 C8 1.9(16) . . . . ?
